data_1001024
loop_
_publ_author_name
'Gasperin, M'

_publ_section_title
;
Synthese et structure d'un oxyde multiple d'un type nouveau: Tl Nb B~2~
O~6~
;
_journal_coden_ASTM ACBCAR
_journal_name_full 'Acta Crystallographica B (24,1968-38,1982)'
_journal_page_first 1181
_journal_page_last 1183
_journal_paper_doi 10.1107/S0567740874004523
_journal_volume 30
_journal_year 1974
_chemical_formula_structural 'Tl Nb B2 O6'
_chemical_formula_sum 'B2 Nb O6 Tl'
_chemical_name_systematic 'Thallium niobium borate *'
_space_group_IT_number 33
_symmetry_cell_setting orthorhombic
_symmetry_Int_Tables_number 33
_symmetry_space_group_name_Hall 'P -2ac -2n'
_symmetry_space_group_name_H-M 'P n 21 a'
_cell_angle_alpha 90
_cell_angle_beta 90
_cell_angle_gamma 90
_cell_formula_units_Z 4
_cell_length_a 7.82(2)
_cell_length_b 9.46(2)
_cell_length_c 7.40(2)
_cell_volume 547.4
_refine_ls_R_factor_all 0.08
_cod_database_code 1001024

loop_
_symmetry_equiv_pos_as_xyz
x,y,z
-x,1/2+y,-z
1/2-x,1/2+y,1/2+z
1/2+x,y,1/2-z

loop_
_atom_site_label
_atom_site_type_symbol
_atom_site_symmetry_multiplicity
_atom_site_Wyckoff_symbol
_atom_site_fract_x
_atom_site_fract_y
_atom_site_fract_z
_atom_site_occupancy
_atom_site_attached_hydrogens
_atom_site_calc_flag
Tl1 Tl1+ 4 a 0.0008 0.25 0.2567(2) 1. 0 d
Nb1 Nb5+ 4 a 0.1617(3) 0.6348(3) 0.2402(2) 1. 0 d
O1 O2- 4 a 0.344(2) 0.298(2) 0.914(3) 1. 0 d
O2 O2- 4 a 0.288(2) 0.985(2) 0.247(3) 1. 0 d
O3 O2- 4 a 0.144(3) 0.494(3) 0.441(3) 1. 0 d
O4 O2- 4 a 0.270(3) 0.285(2) 0.566(3) 1. 0 d
O5 O2- 4 a 0.772(4) 0.990(3) 0.939(4) 1. 0 d
O6 O2- 4 a 0.558(3) 0.139(3) 0.692(3) 1. 0 d
B1 B3+ 4 a 0.766(4) 0.425(3) 0.589(4) 1. 0 d
B2 B3+ 4 a 0.212(5) 0.419(4) 0.589(6) 1. 0 d

loop_
_atom_type_symbol
_atom_type_oxidation_number
Tl1+ 1.000
Nb5+ 5.000
O2- -2.000
B3+ 3.000
